data_4083001
loop_
_publ_author_name
'Nelson, David J.'
'Collado, Alba'
'Manzini, Simone'
'Meiries, Sebastien'
'Slawin, Alexandra M. Z.'
'Cordes, David B.'
'Nolan, Steven P.'

_publ_section_title
;
 Methoxy-FunctionalizedN-Heterocyclic Carbenes
;
_journal_issue 8
_journal_name_full Organometallics
_journal_page_first 2048
_journal_paper_doi 10.1021/om5001919
_journal_volume 33
_journal_year 2014
_chemical_absolute_configuration ad
_chemical_formula_moiety 'C29 H42 N2 O2 Se'
_chemical_formula_sum 'C29 H42 N2 O2 Se'
_chemical_formula_weight 529.62
_space_group_IT_number 19
_symmetry_cell_setting orthorhombic
_symmetry_Int_Tables_number 19
_symmetry_space_group_name_Hall 'P 2ac 2ab'
_symmetry_space_group_name_H-M 'P 21 21 21'
_atom_sites_solution_hydrogens geom
_atom_sites_solution_primary direct
_atom_sites_solution_secondary difmap
_cell_angle_alpha 90.0000
_cell_angle_beta 90.0000
_cell_angle_gamma 90.0000
_cell_formula_units_Z 4
_cell_length_a 10.9976(9)
_cell_length_b 13.7065(10)
_cell_length_c 18.7135(15)
_cell_measurement_reflns_used 10006
_cell_measurement_temperature 173
_cell_measurement_theta_max 25.35
_cell_measurement_theta_min 1.84
_cell_volume 2820.8(4)
_computing_cell_refinement 'CrystalClear-SM Expert 2.1 b28'
_computing_data_collection 'CrystalClear-SM Expert 2.1 b28 (Rigaku, 2013)'
_computing_data_reduction 'CrystalClear-SM Expert 2.1 b28'
_computing_molecular_graphics 'CrystalStructure 4.1'
_computing_publication_material 'CrystalStructure 4.1 (Rigaku, 2013)'
_computing_structure_refinement 'SHELXL-2013 (Sheldrick, 2013)'
_computing_structure_solution 'SIR2011 (Burla, et al., 2012)'
_diffrn_ambient_temperature 173
_diffrn_detector_area_resol_mean 5.811
_diffrn_measured_fraction_theta_full 0.999
_diffrn_measured_fraction_theta_max 1.000
_diffrn_measurement_device_type 'Rigaku XtaLAB P200'
_diffrn_measurement_method \w
_diffrn_radiation_type 'Mo K\a'
_diffrn_radiation_wavelength 0.71075
_diffrn_reflns_av_R_equivalents 0.0294
_diffrn_reflns_Laue_measured_fraction_full 0.999
_diffrn_reflns_Laue_measured_fraction_max 1.000
_diffrn_reflns_limit_h_max 13
_diffrn_reflns_limit_h_min -13
_diffrn_reflns_limit_k_max 15
_diffrn_reflns_limit_k_min -16
_diffrn_reflns_limit_l_max 21
_diffrn_reflns_limit_l_min -22
_diffrn_reflns_number 33783
_diffrn_reflns_point_group_measured_fraction_full 0.999
_diffrn_reflns_point_group_measured_fraction_max 0.999
_diffrn_reflns_theta_full 25.000
_diffrn_reflns_theta_max 25.371
_diffrn_reflns_theta_min 1.842
_diffrn_standards_number 0
_exptl_absorpt_coefficient_mu 1.358
_exptl_absorpt_correction_T_max 0.873
_exptl_absorpt_correction_T_min 0.761
_exptl_absorpt_correction_type multi-scan
_exptl_absorpt_process_details 'REQAB (Rigaku, 1998)'
_exptl_crystal_colour colorless
_exptl_crystal_density_diffrn 1.247
_exptl_crystal_density_method 'not measured'
_exptl_crystal_description prism
_exptl_crystal_F_000 1120.00
_exptl_crystal_size_max 0.200
_exptl_crystal_size_mid 0.200
_exptl_crystal_size_min 0.100
_refine_diff_density_max 0.14
_refine_diff_density_min -0.17
_refine_ls_abs_structure_details
;
 Flack x determined using 2038 quotients [(I+)-(I-)]/[(I+)+(I-)]
 (Parsons and Flack (2004), Acta Cryst. A60, s61).
;
_refine_ls_abs_structure_Flack 0.000(3)
_refine_ls_extinction_method none
_refine_ls_goodness_of_fit_ref 0.971
_refine_ls_hydrogen_treatment constr
_refine_ls_number_parameters 317
_refine_ls_number_reflns 5166
_refine_ls_number_restraints 0
_refine_ls_R_factor_gt 0.0194
_refine_ls_shift/su_max 0.000
_refine_ls_structure_factor_coef Fsqd
_refine_ls_weighting_details 'w = 1/[\s^2^(Fo^2^)+(0.0285P)^2^+0.0000P] where P=(Fo^2^+2Fc^2^)/3'
_refine_ls_weighting_scheme calc
_refine_ls_wR_factor_ref 0.0462
_reflns_number_gt 4864
_reflns_number_total 5166
_reflns_threshold_expression F^2^>2.0\s(F^2^)
_cod_data_source_file om5001919_si_002.cif
_cod_data_source_block 5d
_cod_depositor_comments 'Adding full bibliography for 4082989--4083003.cif.'
_cod_database_code 4083001

loop_
_symmetry_equiv_pos_site_id
_symmetry_equiv_pos_as_xyz
1 +X,+Y,+Z
2 1/2+X,1/2-Y,-Z
3 -X,1/2+Y,1/2-Z
4 1/2-X,-Y,1/2+Z

loop_
_atom_site_label
_atom_site_type_symbol
_atom_site_fract_x
_atom_site_fract_y
_atom_site_fract_z
_atom_site_U_iso_or_equiv
_atom_site_adp_type
_atom_site_occupancy
_atom_site_site_symmetry_multiplicity
_atom_site_site_symmetry_order
_atom_site_calc_flag
_atom_site_refinement_flags
Se1 Se 0.18391(2) 0.27378(2) 0.07631(2) 0.03261(7) Uani 1 4 0 d .
O9 O 0.26939(15) -0.15494(11) 0.21906(9) 0.0372(4) Uani 1 4 0 d .
O22 O 0.26302(17) 0.73454(13) 0.00302(10) 0.0505(5) Uani 1 4 0 d .
N2 N 0.40922(15) 0.21899(13) 0.13665(9) 0.0260(4) Uani 1 4 0 d .
N5 N 0.41279(15) 0.36691(12) 0.09220(9) 0.0239(4) Uani 1 4 0 d .
C1 C 0.34326(17) 0.28723(14) 0.10298(10) 0.0231(4) Uani 1 4 0 d .
C3 C 0.53530(19) 0.25043(16) 0.14885(14) 0.0346(6) Uani 1 4 0 d .
C4 C 0.5324(2) 0.35706(16) 0.12664(13) 0.0298(5) Uani 1 4 0 d .
C6 C 0.36932(19) 0.12372(15) 0.15815(11) 0.0255(5) Uani 1 4 0 d .
C7 C 0.3129(2) 0.11212(15) 0.22450(11) 0.0291(4) Uani 1 4 0 d .
C8 C 0.2783(2) 0.01881(17) 0.24557(12) 0.0297(5) Uani 1 4 0 d .
C9 C 0.3010(2) -0.06050(15) 0.20221(11) 0.0276(5) Uani 1 4 0 d .
C10 C 0.3595(2) -0.04832(16) 0.13728(12) 0.0282(5) Uani 1 4 0 d .
C11 C 0.39237(19) 0.04396(16) 0.11343(12) 0.0255(5) Uani 1 4 0 d .
C12 C 0.2894(3) 0.19803(18) 0.27410(13) 0.0420(6) Uani 1 4 0 d .
C13 C 0.3708(4) 0.1923(3) 0.34043(18) 0.0785(11) Uani 1 4 0 d .
C14 C 0.1563(3) 0.2054(3) 0.2955(2) 0.0704(10) Uani 1 4 0 d .
C15 C 0.1794(3) -0.16877(18) 0.27248(14) 0.0434(6) Uani 1 4 0 d .
C16 C 0.4490(2) 0.05552(18) 0.03997(13) 0.0328(5) Uani 1 4 0 d .
C17 C 0.5607(3) -0.0073(2) 0.03050(16) 0.0560(8) Uani 1 4 0 d .
C18 C 0.3565(3) 0.0352(3) -0.01859(15) 0.0694(10) Uani 1 4 0 d .
C19 C 0.37078(17) 0.46156(14) 0.07055(12) 0.0231(4) Uani 1 4 0 d .
C20 C 0.3065(2) 0.51931(15) 0.11845(11) 0.0267(4) Uani 1 4 0 d .
C21 C 0.2709(2) 0.61260(16) 0.09672(12) 0.0311(5) Uani 1 4 0 d .
C22 C 0.2986(2) 0.64527(16) 0.02903(13) 0.0330(5) Uani 1 4 0 d .
C23 C 0.3648(2) 0.58737(16) -0.01763(12) 0.0294(5) Uani 1 4 0 d .
C24 C 0.40127(19) 0.49433(15) 0.00180(12) 0.0240(4) Uani 1 4 0 d .
C25 C 0.2739(2) 0.48521(19) 0.19356(13) 0.0347(6) Uani 1 4 0 d .
C26 C 0.3454(2) 0.5425(2) 0.24983(14) 0.0487(7) Uani 1 4 0 d .
C27 C 0.1383(3) 0.4916(2) 0.20737(16) 0.0533(8) Uani 1 4 0 d .
C28 C 0.1612(3) 0.7798(2) 0.03632(15) 0.0497(7) Uani 1 4 0 d .
C29 C 0.4671(2) 0.42830(16) -0.05080(12) 0.0262(5) Uani 1 4 0 d .
C30 C 0.5457(2) 0.48150(18) -0.10479(14) 0.0386(6) Uani 1 4 0 d .
C31 C 0.3782(2) 0.36106(18) -0.08906(14) 0.0411(6) Uani 1 4 0 d .
H3A H 0.59284 0.21266 0.11902 0.0415 Uiso 1 4 0 calc R
H3B H 0.55833 0.2434 0.19973 0.0415 Uiso 1 4 0 calc R
H4A H 0.53922 0.40058 0.16867 0.0357 Uiso 1 4 0 calc R
H4B H 0.59888 0.37215 0.09274 0.0357 Uiso 1 4 0 calc R
H8 H 0.23877 0.00965 0.29021 0.0356 Uiso 1 4 0 calc R
H10 H 0.37741 -0.10377 0.1087 0.0338 Uiso 1 4 0 calc R
H12 H 0.31107 0.25899 0.24765 0.0504 Uiso 1 4 0 calc R
H13A H 0.35713 0.24993 0.37041 0.0942 Uiso 1 4 0 calc R
H13B H 0.45623 0.19012 0.32567 0.0942 Uiso 1 4 0 calc R
H13C H 0.35103 0.13333 0.36764 0.0942 Uiso 1 4 0 calc R
H14A H 0.14341 0.26513 0.3232 0.0845 Uiso 1 4 0 calc R
H14B H 0.13405 0.14863 0.32453 0.0845 Uiso 1 4 0 calc R
H14C H 0.10556 0.20707 0.25242 0.0845 Uiso 1 4 0 calc R
H15A H 0.1556 -0.23765 0.27386 0.0521 Uiso 1 4 0 calc R
H15B H 0.10815 -0.12859 0.2614 0.0521 Uiso 1 4 0 calc R
H15C H 0.21232 -0.14962 0.31908 0.0521 Uiso 1 4 0 calc R
H16 H 0.47499 0.12511 0.03507 0.0393 Uiso 1 4 0 calc R
H17A H 0.59997 0.0087 -0.01502 0.0673 Uiso 1 4 0 calc R
H17B H 0.53702 -0.07621 0.03056 0.0673 Uiso 1 4 0 calc R
H17C H 0.61752 0.00495 0.06983 0.0673 Uiso 1 4 0 calc R
H18A H 0.3329 -0.03375 -0.01712 0.0833 Uiso 1 4 0 calc R
H18B H 0.39246 0.05011 -0.06524 0.0833 Uiso 1 4 0 calc R
H18C H 0.28447 0.07605 -0.01116 0.0833 Uiso 1 4 0 calc R
H21 H 0.22751 0.6536 0.12873 0.0373 Uiso 1 4 0 calc R
H23 H 0.3854 0.61182 -0.06356 0.0353 Uiso 1 4 0 calc R
H25 H 0.29811 0.4151 0.19769 0.0416 Uiso 1 4 0 calc R
H26A H 0.32146 0.61135 0.24811 0.0584 Uiso 1 4 0 calc R
H26B H 0.43267 0.53687 0.24002 0.0584 Uiso 1 4 0 calc R
H26C H 0.3279 0.51605 0.29737 0.0584 Uiso 1 4 0 calc R
H27A H 0.09444 0.45641 0.16974 0.0639 Uiso 1 4 0 calc R
H27B H 0.11309 0.56014 0.20743 0.0639 Uiso 1 4 0 calc R
H27C H 0.11965 0.46224 0.25386 0.0639 Uiso 1 4 0 calc R
H28A H 0.18291 0.79912 0.08508 0.0596 Uiso 1 4 0 calc R
H28B H 0.09309 0.73366 0.03787 0.0596 Uiso 1 4 0 calc R
H28C H 0.13736 0.83762 0.00891 0.0596 Uiso 1 4 0 calc R
H29 H 0.52253 0.38572 -0.02214 0.0314 Uiso 1 4 0 calc R
H30A H 0.49416 0.52232 -0.13531 0.0463 Uiso 1 4 0 calc R
H30B H 0.58913 0.43386 -0.13433 0.0463 Uiso 1 4 0 calc R
H30C H 0.60455 0.52271 -0.0796 0.0463 Uiso 1 4 0 calc R
H31A H 0.3232 0.40002 -0.11877 0.0493 Uiso 1 4 0 calc R
H31B H 0.33083 0.32451 -0.0537 0.0493 Uiso 1 4 0 calc R
H31C H 0.42341 0.31536 -0.11934 0.0493 Uiso 1 4 0 calc R

loop_
_atom_site_aniso_label
_atom_site_aniso_U_11
_atom_site_aniso_U_22
_atom_site_aniso_U_33
_atom_site_aniso_U_12
_atom_site_aniso_U_13
_atom_site_aniso_U_23
Se1 0.02332(10) 0.03069(11) 0.04382(13) -0.00503(10) -0.00809(10) 0.00532(11)
O9 0.0437(9) 0.0269(8) 0.0410(10) -0.0022(7) 0.0088(8) 0.0097(7)
O22 0.0624(11) 0.0335(9) 0.0556(11) 0.0217(9) 0.0060(9) 0.0075(9)
N2 0.0239(8) 0.0231(9) 0.0312(9) -0.0008(8) -0.0039(7) 0.0036(8)
N5 0.0201(8) 0.0233(9) 0.0284(10) -0.0011(7) -0.0037(7) 0.0007(7)
C1 0.0231(10) 0.0239(11) 0.0223(10) -0.0001(8) 0.0011(8) -0.0005(8)
C3 0.0238(10) 0.0330(15) 0.0471(14) -0.0025(9) -0.0076(10) 0.0055(10)
C4 0.0232(11) 0.0310(12) 0.0351(13) -0.0020(10) -0.0066(10) 0.0044(10)
C6 0.0242(10) 0.0257(11) 0.0265(11) -0.0010(9) -0.0034(9) 0.0035(9)
C7 0.0296(11) 0.0306(11) 0.0272(11) 0.0016(11) -0.0024(11) 0.0006(9)
C8 0.0287(11) 0.0371(13) 0.0233(12) -0.0003(10) 0.0003(9) 0.0046(10)
C9 0.0252(11) 0.0276(11) 0.0300(12) 0.0008(10) -0.0016(10) 0.0084(9)
C10 0.0287(11) 0.0248(11) 0.0311(12) 0.0012(9) 0.0018(9) 0.0001(9)
C11 0.0224(11) 0.0276(12) 0.0266(12) 0.0020(9) -0.0007(9) 0.0042(9)
C12 0.0582(17) 0.0365(13) 0.0314(13) -0.0015(11) 0.0087(12) -0.0053(10)
C13 0.090(3) 0.091(3) 0.0547(19) 0.007(2) -0.0109(19) -0.0379(19)
C14 0.065(2) 0.068(2) 0.078(2) 0.0152(16) 0.0177(17) -0.0270(18)
C15 0.0417(13) 0.0391(14) 0.0495(15) -0.0060(13) 0.0089(14) 0.0129(12)
C16 0.0399(13) 0.0293(12) 0.0291(12) -0.0023(11) 0.0082(11) 0.0024(10)
C17 0.0499(17) 0.072(2) 0.0460(17) 0.0150(16) 0.0213(14) 0.0086(15)
C18 0.0584(19) 0.123(3) 0.0268(15) 0.002(2) 0.0016(13) 0.0081(16)
C19 0.0206(9) 0.0222(10) 0.0263(11) -0.0025(8) -0.0039(9) -0.0025(9)
C20 0.0237(11) 0.0285(11) 0.0279(11) -0.0025(10) -0.0032(10) -0.0044(9)
C21 0.0310(11) 0.0288(11) 0.0334(13) 0.0043(9) -0.0008(10) -0.0073(10)
C22 0.0346(13) 0.0224(11) 0.0419(14) 0.0053(10) -0.0042(11) 0.0005(10)
C23 0.0295(11) 0.0276(12) 0.0311(12) 0.0003(9) -0.0009(10) 0.0030(10)
C24 0.0205(10) 0.0234(11) 0.0280(12) -0.0016(9) -0.0025(9) -0.0006(9)
C25 0.0394(14) 0.0366(13) 0.0281(13) -0.0004(11) 0.0026(10) -0.0061(10)
C26 0.0487(17) 0.0656(18) 0.0317(14) 0.0018(14) -0.0051(12) -0.0135(12)
C27 0.0438(16) 0.073(2) 0.0428(16) -0.0099(15) 0.0119(13) -0.0045(15)
C28 0.0591(17) 0.0350(13) 0.0549(16) 0.0211(15) -0.0080(13) -0.0087(13)
C29 0.0271(11) 0.0246(11) 0.0270(12) 0.0031(9) -0.0012(9) -0.0005(9)
C30 0.0410(13) 0.0346(13) 0.0403(14) 0.0009(11) 0.0115(11) -0.0020(11)
C31 0.0392(13) 0.0437(14) 0.0403(15) -0.0069(11) 0.0012(12) -0.0144(12)

loop_
_atom_type_symbol
_atom_type_description
_atom_type_scat_dispersion_real
_atom_type_scat_dispersion_imag
_atom_type_scat_source
C C 0.0033 0.0016
;
International Tables for Crystallography
(1992, Vol. C, Tables 4.2.6.8 and 6.1.1.4)
;
H H 0.0000 0.0000
;
International Tables for Crystallography
(1992, Vol. C, Table 6.1.1.4)
;
N N 0.0061 0.0033
;
International Tables for Crystallography
(1992, Vol. C, Tables 4.2.6.8 and 6.1.1.4)
;
O O 0.0106 0.0060
;
International Tables for Crystallography
(1992, Vol. C, Tables 4.2.6.8 and 6.1.1.4)
;
Se Se -0.0929 2.2259
;
International Tables for Crystallography
(1992, Vol. C, Tables 4.2.6.8 and 6.1.1.4)
;

loop_
_geom_angle_atom_site_label_1
_geom_angle_atom_site_label_2
_geom_angle_atom_site_label_3
_geom_angle
_geom_angle_publ_flag
C9 O9 C15 117.56(17) yes
C22 O22 C28 117.2(2) yes
C1 N2 C3 112.26(17) yes
C1 N2 C6 126.94(17) yes
C3 N2 C6 120.77(17) yes
C1 N5 C4 111.54(16) yes
C1 N5 C19 126.28(16) yes
C4 N5 C19 119.63(16) yes
Se1 C1 N2 125.13(15) yes
Se1 C1 N5 125.69(14) yes
N2 C1 N5 109.18(16) yes
N2 C3 C4 102.68(17) yes
N5 C4 C3 103.12(17) yes
N2 C6 C7 119.24(18) yes
N2 C6 C11 119.18(18) yes
C7 C6 C11 121.52(19) yes
C6 C7 C8 118.55(19) yes
C6 C7 C12 121.97(19) yes
C8 C7 C12 119.5(2) yes
C7 C8 C9 120.6(2) yes
O9 C9 C8 124.11(19) yes
O9 C9 C10 115.56(18) yes
C8 C9 C10 120.3(2) yes
C9 C10 C11 120.8(2) yes
C6 C11 C10 118.2(2) yes
C6 C11 C16 122.3(2) yes
C10 C11 C16 119.5(2) yes
C7 C12 C13 110.8(2) yes
C7 C12 C14 112.0(2) yes
C13 C12 C14 110.7(3) yes
C11 C16 C17 112.4(2) yes
C11 C16 C18 111.0(2) yes
C17 C16 C18 110.8(2) yes
N5 C19 C20 119.78(19) yes
N5 C19 C24 118.11(18) yes
C20 C19 C24 122.06(18) yes
C19 C20 C21 118.43(19) yes
C19 C20 C25 122.69(19) yes
C21 C20 C25 118.9(2) yes
C20 C21 C22 120.2(2) yes
O22 C22 C21 123.5(2) yes
O22 C22 C23 115.9(2) yes
C21 C22 C23 120.6(2) yes
C22 C23 C24 120.9(2) yes
C19 C24 C23 117.78(19) yes
C19 C24 C29 121.11(18) yes
C23 C24 C29 121.1(2) yes
C20 C25 C26 110.9(2) yes
C20 C25 C27 111.8(2) yes
C26 C25 C27 111.0(2) yes
C24 C29 C30 114.61(19) yes
C24 C29 C31 111.05(18) yes
C30 C29 C31 110.1(2) yes
N2 C3 H3A 111.229 no
N2 C3 H3B 111.236 no
C4 C3 H3A 111.234 no
C4 C3 H3B 111.225 no
H3A C3 H3B 109.141 no
N5 C4 H4A 111.147 no
N5 C4 H4B 111.137 no
C3 C4 H4A 111.134 no
C3 C4 H4B 111.133 no
H4A C4 H4B 109.092 no
C7 C8 H8 119.720 no
C9 C8 H8 119.720 no
C9 C10 H10 119.590 no
C11 C10 H10 119.578 no
C7 C12 H12 107.712 no
C13 C12 H12 107.717 no
C14 C12 H12 107.711 no
C12 C13 H13A 109.469 no
C12 C13 H13B 109.473 no
C12 C13 H13C 109.476 no
H13A C13 H13B 109.467 no
H13A C13 H13C 109.471 no
H13B C13 H13C 109.470 no
C12 C14 H14A 109.475 no
C12 C14 H14B 109.475 no
C12 C14 H14C 109.474 no
H14A C14 H14B 109.466 no
H14A C14 H14C 109.473 no
H14B C14 H14C 109.463 no
O9 C15 H15A 109.476 no
O9 C15 H15B 109.478 no
O9 C15 H15C 109.472 no
H15A C15 H15B 109.476 no
H15A C15 H15C 109.464 no
H15B C15 H15C 109.460 no
C11 C16 H16 107.459 no
C17 C16 H16 107.464 no
C18 C16 H16 107.467 no
C16 C17 H17A 109.473 no
C16 C17 H17B 109.470 no
C16 C17 H17C 109.467 no
H17A C17 H17B 109.477 no
H17A C17 H17C 109.475 no
H17B C17 H17C 109.466 no
C16 C18 H18A 109.483 no
C16 C18 H18B 109.475 no
C16 C18 H18C 109.474 no
H18A C18 H18B 109.465 no
H18A C18 H18C 109.470 no
H18B C18 H18C 109.460 no
C20 C21 H21 119.898 no
C22 C21 H21 119.902 no
C22 C23 H23 119.550 no
C24 C23 H23 119.543 no
C20 C25 H25 107.666 no
C26 C25 H25 107.665 no
C27 C25 H25 107.665 no
C25 C26 H26A 109.464 no
C25 C26 H26B 109.469 no
C25 C26 H26C 109.468 no
H26A C26 H26B 109.477 no
H26A C26 H26C 109.475 no
H26B C26 H26C 109.473 no
C25 C27 H27A 109.469 no
C25 C27 H27B 109.471 no
C25 C27 H27C 109.475 no
H27A C27 H27B 109.469 no
H27A C27 H27C 109.478 no
H27B C27 H27C 109.465 no
O22 C28 H28A 109.473 no
O22 C28 H28B 109.466 no
O22 C28 H28C 109.469 no
H28A C28 H28B 109.480 no
H28A C28 H28C 109.476 no
H28B C28 H28C 109.463 no
C24 C29 H29 106.884 no
C30 C29 H29 106.886 no
C31 C29 H29 106.880 no
C29 C30 H30A 109.471 no
C29 C30 H30B 109.473 no
C29 C30 H30C 109.464 no
H30A C30 H30B 109.488 no
H30A C30 H30C 109.466 no
H30B C30 H30C 109.466 no
C29 C31 H31A 109.473 no
C29 C31 H31B 109.472 no
C29 C31 H31C 109.471 no
H31A C31 H31B 109.466 no
H31A C31 H31C 109.473 no
H31B C31 H31C 109.472 no

loop_
_geom_bond_atom_site_label_1
_geom_bond_atom_site_label_2
_geom_bond_distance
_geom_bond_publ_flag
Se1 C1 1.8315(19) yes
O9 C9 1.377(3) yes
O9 C15 1.419(3) yes
O22 C22 1.374(3) yes
O22 C28 1.424(3) yes
N2 C1 1.341(3) yes
N2 C3 1.470(3) yes
N2 C6 1.435(3) yes
N5 C1 1.348(3) yes
N5 C4 1.471(3) yes
N5 C19 1.435(3) yes
C3 C4 1.520(3) yes
C6 C7 1.397(3) yes
C6 C11 1.400(3) yes
C7 C8 1.391(3) yes
C7 C12 1.521(3) yes
C8 C9 1.379(3) yes
C9 C10 1.385(3) yes
C10 C11 1.389(3) yes
C11 C16 1.517(3) yes
C12 C13 1.532(4) yes
C12 C14 1.521(4) yes
C16 C17 1.510(4) yes
C16 C18 1.521(4) yes
C19 C20 1.389(3) yes
C19 C24 1.403(3) yes
C20 C21 1.398(3) yes
C20 C25 1.524(3) yes
C21 C22 1.378(3) yes
C22 C23 1.386(3) yes
C23 C24 1.385(3) yes
C24 C29 1.521(3) yes
C25 C26 1.531(4) yes
C25 C27 1.517(4) yes
C29 C30 1.516(3) yes
C29 C31 1.522(3) yes
C3 H3A 0.990 no
C3 H3B 0.990 no
C4 H4A 0.990 no
C4 H4B 0.990 no
C8 H8 0.950 no
C10 H10 0.950 no
C12 H12 1.000 no
C13 H13A 0.980 no
C13 H13B 0.980 no
C13 H13C 0.980 no
C14 H14A 0.980 no
C14 H14B 0.980 no
C14 H14C 0.980 no
C15 H15A 0.980 no
C15 H15B 0.980 no
C15 H15C 0.980 no
C16 H16 1.000 no
C17 H17A 0.980 no
C17 H17B 0.980 no
C17 H17C 0.980 no
C18 H18A 0.980 no
C18 H18B 0.980 no
C18 H18C 0.980 no
C21 H21 0.950 no
C23 H23 0.950 no
C25 H25 1.000 no
C26 H26A 0.980 no
C26 H26B 0.980 no
C26 H26C 0.980 no
C27 H27A 0.980 no
C27 H27B 0.980 no
C27 H27C 0.980 no
C28 H28A 0.980 no
C28 H28B 0.980 no
C28 H28C 0.980 no
C29 H29 1.000 no
C30 H30A 0.980 no
C30 H30B 0.980 no
C30 H30C 0.980 no
C31 H31A 0.980 no
C31 H31B 0.980 no
C31 H31C 0.980 no

loop_
_geom_contact_atom_site_label_1
_geom_contact_atom_site_label_2
_geom_contact_distance
_geom_contact_publ_flag
_geom_contact_site_symmetry_2
Se1 C6 3.276(2) no .
Se1 C19 3.2954(19) no .
N2 C12 2.904(3) no .
N2 C16 2.913(3) no .
N2 C19 3.573(3) no .
N5 C6 3.586(3) no .
N5 C25 2.926(3) no .
N5 C29 2.868(3) no .
N5 C31 3.414(3) no .
C1 C7 3.323(3) no .
C1 C11 3.383(3) no .
C1 C12 3.479(3) no .
C1 C16 3.582(3) no .
C1 C20 3.220(3) no .
C1 C24 3.471(3) no .
C1 C25 3.289(3) no .
C3 C7 3.403(3) no .
C3 C11 3.304(3) no .
C3 C16 3.491(3) no .
C4 C20 3.337(3) no .
C4 C24 3.328(3) no .
C4 C25 3.568(3) no .
C4 C29 3.535(3) no .
C6 C9 2.761(3) no .
C6 C13 3.538(4) no .
C6 C18 3.526(4) no .
C7 C10 2.786(3) no .
C8 C11 2.794(3) no .
C8 C13 3.137(4) no .
C8 C14 3.035(4) no .
C8 C15 2.837(3) no .
C10 C17 3.034(4) no .
C10 C18 3.133(4) no .
C19 C22 2.752(3) no .
C19 C26 3.545(3) no .
C19 C31 3.290(3) no .
C20 C23 2.787(3) no .
C21 C24 2.800(3) no .
C21 C26 3.131(3) no .
C21 C27 3.028(4) no .
C21 C28 2.826(4) no .
C23 C30 2.954(3) no .
C23 C31 3.381(3) no .
O9 C3 3.522(3) no 3_645
O22 C13 3.525(4) no 4_564
C3 O9 3.522(3) no 3_655
C9 C30 3.518(3) no 2_455
C13 O22 3.525(4) no 4_565
C17 C22 3.415(4) no 2_555
C17 C23 3.528(4) no 2_555
C22 C17 3.415(4) no 2_455
C23 C17 3.528(4) no 2_455
C30 C9 3.518(3) no 2_555
Se1 H12 3.5039 no .
Se1 H14C 3.5270 no .
Se1 H18C 3.3537 no .
Se1 H25 3.2386 no .
Se1 H27A 3.2080 no .
Se1 H31B 3.0022 no .
O9 H8 2.6411 no .
O9 H10 2.4836 no .
O22 H21 2.6301 no .
O22 H23 2.4886 no .
N2 H4A 2.9322 no .
N2 H4B 3.0713 no .
N2 H12 2.4043 no .
N2 H13B 3.5966 no .
N2 H16 2.4067 no .
N2 H25 3.1659 no .
N5 H3A 2.9399 no .
N5 H3B 3.0785 no .
N5 H12 3.4499 no .
N5 H16 3.5489 no .
N5 H25 2.4339 no .
N5 H29 2.4701 no .
N5 H31B 2.9334 no .
C1 H3A 2.9442 no .
C1 H3B 3.0386 no .
C1 H4A 2.9273 no .
C1 H4B 3.0487 no .
C1 H12 2.7576 no .
C1 H16 2.9413 no .
C1 H25 2.5416 no .
C1 H29 3.3454 no .
C1 H31B 2.9794 no .
C3 H12 3.0844 no .
C3 H13B 3.5197 no .
C3 H16 2.8150 no .
C3 H25 3.5685 no .
C4 H12 3.5859 no .
C4 H25 3.0064 no .
C4 H26B 3.4320 no .
C4 H29 2.8139 no .
C6 H3A 2.8399 no .
C6 H3B 2.7599 no .
C6 H8 3.2578 no .
C6 H10 3.2537 no .
C6 H12 2.5794 no .
C6 H13B 3.4014 no .
C6 H14C 3.5821 no .
C6 H16 2.5799 no .
C6 H17C 3.5823 no .
C6 H18C 3.3669 no .
C7 H3B 3.2769 no .
C7 H13A 3.3556 no .
C7 H13B 2.6855 no .
C7 H13C 2.7268 no .
C7 H14A 3.3592 no .
C7 H14B 2.7610 no .
C7 H14C 2.6770 no .
C8 H10 3.2513 no .
C8 H12 3.3119 no .
C8 H13B 3.4042 no .
C8 H13C 2.8847 no .
C8 H14B 2.8047 no .
C8 H14C 3.2069 no .
C8 H15B 2.7697 no .
C8 H15C 2.7836 no .
C9 H15A 3.2014 no .
C9 H15B 2.5678 no .
C9 H15C 2.6880 no .
C10 H8 3.2534 no .
C10 H16 3.3049 no .
C10 H17B 2.8189 no .
C10 H17C 3.1903 no .
C10 H18A 2.9110 no .
C10 H18C 3.3620 no .
C11 H3A 3.1966 no .
C11 H17A 3.3502 no .
C11 H17B 2.7656 no .
C11 H17C 2.6613 no .
C11 H18A 2.7442 no .
C11 H18B 3.3446 no .
C11 H18C 2.6528 no .
C12 H3B 3.3273 no .
C12 H8 2.6585 no .
C12 H25 3.3024 no .
C13 H3B 3.4171 no .
C13 H8 3.0432 no .
C13 H14A 2.7115 no .
C13 H14B 2.6880 no .
C13 H14C 3.3557 no .
C14 H8 2.8336 no .
C14 H13A 2.6870 no .
C14 H13B 3.3535 no .
C14 H13C 2.7179 no .
C15 H8 2.5528 no .
C16 H3A 3.0546 no .
C16 H10 2.6534 no .
C17 H3A 3.4578 no .
C17 H10 2.8202 no .
C17 H18A 2.6835 no .
C17 H18B 2.6928 no .
C17 H18C 3.3376 no .
C18 H10 3.0584 no .
C18 H17A 2.7031 no .
C18 H17B 2.6681 no .
C18 H17C 3.3393 no .
C19 H4A 2.7389 no .
C19 H4B 2.8226 no .
C19 H21 3.2552 no .
C19 H23 3.2505 no .
C19 H25 2.5894 no .
C19 H26B 3.4039 no .
C19 H27A 3.5618 no .
C19 H29 2.6219 no .
C19 H31B 3.0213 no .
C20 H4A 3.1749 no .
C20 H26A 2.7397 no .
C20 H26B 2.6754 no .
C20 H26C 3.3568 no .
C20 H27A 2.6655 no .
C20 H27B 2.7589 no .
C20 H27C 3.3551 no .
C21 H23 3.2529 no .
C21 H25 3.3148 no .
C21 H26A 2.8871 no .
C21 H26B 3.3812 no .
C21 H27A 3.1965 no .
C21 H27B 2.7969 no .
C21 H28A 2.7423 no .
C21 H28B 2.7913 no .
C22 H28A 2.6769 no .
C22 H28B 2.5697 no .
C22 H28C 3.1995 no .
C23 H21 3.2565 no .
C23 H29 3.2643 no .
C23 H30A 2.7693 no .
C23 H30C 3.0138 no .
C23 H31A 3.2227 no .
C24 H4B 3.2286 no .
C24 H30A 2.7882 no .
C24 H30B 3.3830 no .
C24 H30C 2.7331 no .
C24 H31A 2.7384 no .
C24 H31B 2.6640 no .
C24 H31C 3.3490 no .
C25 H4A 3.1740 no .
C25 H12 3.2872 no .
C25 H21 2.6570 no .
C26 H4A 3.2610 no .
C26 H21 3.0224 no .
C26 H27A 3.3554 no .
C26 H27B 2.6864 no .
C26 H27C 2.7170 no .
C27 H21 2.8393 no .
C27 H26A 2.7084 no .
C27 H26B 3.3528 no .
C27 H26C 2.7015 no .
C28 H21 2.5521 no .
C29 H4B 3.1477 no .
C29 H23 2.6817 no .
C30 H23 2.6255 no .
C30 H31A 2.7023 no .
C30 H31B 3.3358 no .
C30 H31C 2.6586 no .
C31 H23 3.4709 no .
C31 H30A 2.6945 no .
C31 H30B 2.6634 no .
C31 H30C 3.3371 no .
H3A H4A 2.8010 no .
H3A H4B 2.2417 no .
H3A H16 2.3639 no .
H3A H17C 3.0044 no .
H3B H4A 2.2413 no .
H3B H4B 2.7059 no .
H3B H12 2.8713 no .
H3B H13B 2.7108 no .
H4A H12 3.4995 no .
H4A H25 2.7140 no .
H4A H26B 2.5779 no .
H4A H29 3.5812 no .
H4B H29 2.3154 no .
H8 H12 3.5981 no .
H8 H13B 3.5041 no .
H8 H13C 2.5490 no .
H8 H14B 2.3168 no .
H8 H14C 3.1573 no .
H8 H15A 3.5242 no .
H8 H15B 2.4381 no .
H8 H15C 2.2676 no .
H10 H16 3.5905 no .
H10 H17B 2.3156 no .
H10 H17C 3.1181 no .
H10 H18A 2.5893 no .
H10 H18C 3.4858 no .
H12 H13A 2.3557 no .
H12 H13B 2.3604 no .
H12 H13C 2.8638 no .
H12 H14A 2.3250 no .
H12 H14B 2.8545 no .
H12 H14C 2.3712 no .
H12 H25 2.3394 no .
H12 H27C 3.4937 no .
H13A H14A 2.5196 no .
H13A H14B 2.9468 no .
H13A H14C 3.5882 no .
H13B H14A 3.5909 no .
H13B H14B 3.5886 no .
H13C H14A 3.0280 no .
H13C H14B 2.5277 no .
H13C H14C 3.5998 no .
H14A H25 3.5548 no .
H14A H27C 3.0085 no .
H14C H27C 3.5010 no .
H16 H17A 2.3051 no .
H16 H17B 2.8437 no .
H16 H17C 2.3649 no .
H16 H18A 2.8525 no .
H16 H18B 2.3247 no .
H16 H18C 2.3645 no .
H16 H31B 3.5697 no .
H17A H18A 2.9945 no .
H17A H18B 2.5325 no .
H17A H18C 3.5912 no .
H17B H18A 2.4848 no .
H17B H18B 2.9562 no .
H17B H18C 3.5608 no .
H17C H18A 3.5675 no .
H17C H18B 3.5914 no .
H18C H31B 3.5343 no .
H21 H25 3.5992 no .
H21 H26A 2.5286 no .
H21 H26B 3.4624 no .
H21 H27A 3.1679 no .
H21 H27B 2.3224 no .
H21 H28A 2.2105 no .
H21 H28B 2.5061 no .
H21 H28C 3.5175 no .
H23 H29 3.5326 no .
H23 H30A 2.1768 no .
H23 H30B 3.5670 no .
H23 H30C 2.7186 no .
H23 H31A 3.1564 no .
H25 H26A 2.8621 no .
H25 H26B 2.3671 no .
H25 H26C 2.3455 no .
H25 H27A 2.3688 no .
H25 H27B 2.8506 no .
H25 H27C 2.3183 no .
H26A H27A 3.5909 no .
H26A H27B 2.5147 no .
H26A H27C 3.0190 no .
H26B H27B 3.5814 no .
H26C H27B 2.9629 no .
H26C H27C 2.5401 no .
H29 H30A 2.8439 no .
H29 H30B 2.3194 no .
H29 H30C 2.3442 no .
H29 H31A 2.8485 no .
H29 H31B 2.3446 no .
H29 H31C 2.3296 no .
H30A H31A 2.5379 no .
H30A H31B 3.5930 no .
H30A H31C 2.9566 no .
H30B H31A 2.9754 no .
H30B H31B 3.5486 no .
H30B H31C 2.4573 no .
H30C H31A 3.5971 no .
H30C H31C 3.5495 no .
Se1 H16 3.3976 no 2_455
Se1 H17A 3.3252 no 2_455
Se1 H29 2.9928 no 2_455
Se1 H30B 3.2195 no 2_455
Se1 H31C 3.2169 no 2_455
O9 H3B 2.8002 no 3_645
O9 H4A 3.0698 no 3_645
O9 H21 3.1553 no 1_545
O9 H26A 3.2992 no 1_545
O9 H28A 2.7545 no 1_545
O22 H10 3.2257 no 1_565
O22 H13A 2.8195 no 4_564
O22 H13C 3.3573 no 4_564
O22 H14A 3.5189 no 4_564
O22 H17B 3.3589 no 2_455
O22 H18A 3.2893 no 1_565
C3 H15C 3.1529 no 3_655
C3 H26A 3.1359 no 3_645
C4 H15C 2.9872 no 3_655
C6 H26B 3.1290 no 3_645
C6 H30B 3.2120 no 2_455
C7 H26B 3.0552 no 3_645
C7 H30B 3.0497 no 2_455
C8 H4A 3.0379 no 3_645
C8 H26B 3.1995 no 3_645
C8 H30B 3.0138 no 2_455
C9 H4A 3.0352 no 3_645
C9 H26B 3.3959 no 3_645
C9 H28A 3.1925 no 1_545
C9 H30B 3.1707 no 2_455
C9 H30C 3.1935 no 2_455
C10 H26B 3.4438 no 3_645
C10 H28A 3.0164 no 1_545
C10 H30B 3.3624 no 2_455
C10 H30C 3.0249 no 2_455
C11 H26B 3.3515 no 3_645
C11 H26C 3.5209 no 3_645
C11 H30B 3.3715 no 2_455
C11 H30C 3.3549 no 2_455
C13 H26B 3.3882 no 3_645
C13 H28C 3.1807 no 4_565
C14 H27B 3.5694 no 3_545
C15 H3B 3.1685 no 3_645
C15 H4A 3.4194 no 3_645
C15 H4B 3.5527 no 3_645
C15 H14C 3.5964 no 3_545
C15 H18B 3.5344 no 4_555
C15 H26A 3.4252 no 1_545
C15 H28A 3.5346 no 1_545
C15 H31C 3.0682 no 4_555
C17 H26C 3.4611 no 3_645
C17 H28B 3.3753 no 2_555
C18 H4B 3.4007 no 2_455
C18 H15C 3.5016 no 4_554
C18 H30C 3.4179 no 2_455
C19 H17A 3.1806 no 2_455
C20 H17A 3.0090 no 2_455
C21 H13B 3.4988 no 3_655
C21 H17A 2.9388 no 2_455
C21 H17B 3.5411 no 2_455
C22 H17A 3.0487 no 2_455
C22 H17B 3.2273 no 2_455
C22 H17C 3.4100 no 2_455
C23 H17A 3.2541 no 2_455
C23 H17C 3.1544 no 2_455
C23 H28B 3.5306 no 2_565
C23 H28C 3.1732 no 2_565
C24 H17A 3.3231 no 2_455
C24 H17C 3.3963 no 2_455
C24 H28C 3.4767 no 2_565
C26 H3A 3.4528 no 3_655
C26 H3B 3.0970 no 3_655
C26 H13B 3.2934 no 3_655
C26 H17C 3.4381 no 3_655
C26 H31A 3.1790 no 4_565
C27 H15B 3.2247 no 3_555
C27 H30A 3.2901 no 4_565
C28 H10 3.1685 no 1_565
C28 H13A 3.1378 no 4_564
C28 H13C 3.3765 no 4_564
C28 H17B 3.3488 no 2_455
C28 H18A 3.3318 no 1_565
C28 H23 3.4155 no 2_465
C28 H30C 2.8938 no 2_465
C30 H18C 3.4967 no 2_555
C30 H27C 3.3011 no 4_564
C30 H28A 3.3846 no 2_565
C30 H28C 3.2222 no 2_565
C31 H3A 3.3445 no 2_455
C31 H15A 3.0952 no 4_554
C31 H15C 3.5136 no 4_554
C31 H17C 3.4238 no 2_455
C31 H26C 3.5345 no 4_564
H3A C26 3.4528 no 3_645
H3A C31 3.3445 no 2_555
H3A H15A 3.4837 no 3_655
H3A H15C 3.0816 no 3_655
H3A H26A 2.9998 no 3_645
H3A H26B 3.5836 no 3_645
H3A H26C 3.2357 no 3_645
H3A H31A 2.9671 no 2_555
H3A H31B 2.9333 no 2_555
H3B O9 2.8002 no 3_655
H3B C15 3.1685 no 3_655
H3B C26 3.0970 no 3_645
H3B H15A 3.1952 no 3_655
H3B H15C 2.9387 no 3_655
H3B H26A 2.4447 no 3_645
H3B H26B 3.0487 no 3_645
H3B H26C 3.3584 no 3_645
H4A O9 3.0698 no 3_655
H4A C8 3.0379 no 3_655
H4A C9 3.0352 no 3_655
H4A C15 3.4194 no 3_655
H4A H8 2.9645 no 3_655
H4A H13C 3.4779 no 3_655
H4A H15C 2.8271 no 3_655
H4B C15 3.5527 no 3_655
H4B C18 3.4007 no 2_555
H4B H8 3.3967 no 3_655
H4B H15C 2.6689 no 3_655
H4B H18B 3.4387 no 2_555
H4B H18C 2.6459 no 2_555
H8 H4A 2.9645 no 3_645
H8 H4B 3.3967 no 3_645
H8 H18B 3.1735 no 4_555
H8 H30B 3.4376 no 2_455
H10 O22 3.2257 no 1_545
H10 C28 3.1685 no 1_545
H10 H13A 3.5633 no 3_645
H10 H13B 3.5828 no 3_645
H10 H28A 2.5578 no 1_545
H10 H28C 3.3320 no 1_545
H10 H30C 3.2459 no 2_455
H13A O22 2.8195 no 4_565
H13A C28 3.1378 no 4_565
H13A H10 3.5633 no 3_655
H13A H17B 3.2355 no 3_655
H13A H23 3.4974 no 4_565
H13A H28B 3.1892 no 4_565
H13A H28C 2.8568 no 4_565
H13B C21 3.4988 no 3_645
H13B C26 3.2934 no 3_645
H13B H10 3.5828 no 3_655
H13B H26A 3.0082 no 3_645
H13B H26B 2.7233 no 3_645
H13C O22 3.3573 no 4_565
H13C C28 3.3765 no 4_565
H13C H4A 3.4779 no 3_645
H13C H18A 3.2566 no 4_555
H13C H26B 3.3861 no 3_645
H13C H28C 2.6765 no 4_565
H14A O22 3.5189 no 4_565
H14A H15B 3.5046 no 3_555
H14A H23 2.7268 no 4_565
H14A H30A 3.3733 no 4_565
H14B H18A 3.3753 no 4_555
H14B H18B 3.4293 no 4_555
H14B H27B 3.0358 no 3_545
H14C C15 3.5964 no 3_555
H14C H15A 3.0108 no 3_555
H14C H15B 3.2657 no 3_555
H14C H27B 3.2253 no 3_545
H14C H30B 2.9407 no 2_455
H14C H31C 3.2108 no 2_455
H15A C31 3.0952 no 4_555
H15A H3A 3.4837 no 3_645
H15A H3B 3.1952 no 3_645
H15A H14C 3.0108 no 3_545
H15A H21 3.1974 no 1_545
H15A H26A 2.8005 no 1_545
H15A H27B 3.0734 no 1_545
H15A H28A 3.5811 no 1_545
H15A H31A 3.0074 no 4_555
H15A H31B 3.4428 no 4_555
H15A H31C 2.4257 no 4_555
H15B C27 3.2247 no 3_545
H15B H14A 3.5046 no 3_545
H15B H14C 3.2657 no 3_545
H15B H18B 3.4179 no 4_555
H15B H27A 2.8252 no 3_545
H15B H27B 3.5989 no 3_545
H15B H27C 2.8121 no 3_545
H15B H28A 3.5419 no 1_545
H15B H30A 3.0432 no 2_455
H15B H30B 3.5808 no 2_455
H15B H31C 3.4139 no 4_555
H15C C3 3.1529 no 3_645
H15C C4 2.9872 no 3_645
H15C C18 3.5016 no 4_555
H15C C31 3.5136 no 4_555
H15C H3A 3.0816 no 3_645
H15C H3B 2.9387 no 3_645
H15C H4A 2.8271 no 3_645
H15C H4B 2.6689 no 3_645
H15C H18B 2.8061 no 4_555
H15C H18C 3.3332 no 4_555
H15C H31B 3.4116 no 4_555
H15C H31C 2.9524 no 4_555
H16 Se1 3.3976 no 2_555
H17A Se1 3.3252 no 2_555
H17A C19 3.1806 no 2_555
H17A C20 3.0090 no 2_555
H17A C21 2.9388 no 2_555
H17A C22 3.0487 no 2_555
H17A C23 3.2541 no 2_555
H17A C24 3.3231 no 2_555
H17A H21 3.3829 no 2_555
H17A H27A 2.9352 no 2_555
H17A H28B 3.3502 no 2_555
H17B O22 3.3589 no 2_555
H17B C21 3.5411 no 2_555
H17B C22 3.2273 no 2_555
H17B C28 3.3488 no 2_555
H17B H13A 3.2355 no 3_645
H17B H28B 2.5841 no 2_555
H17C C22 3.4100 no 2_555
H17C C23 3.1544 no 2_555
H17C C24 3.3963 no 2_555
H17C C26 3.4381 no 3_645
H17C C31 3.4238 no 2_555
H17C H23 3.3548 no 2_555
H17C H26C 2.5611 no 3_645
H17C H31A 2.7662 no 2_555
H17C H31B 3.3254 no 2_555
H18A O22 3.2893 no 1_545
H18A C28 3.3318 no 1_545
H18A H13C 3.2566 no 4_554
H18A H14B 3.3753 no 4_554
H18A H28A 3.4097 no 1_545
H18A H28C 2.8232 no 1_545
H18A H30C 3.0993 no 2_455
H18B C15 3.5344 no 4_554
H18B H4B 3.4387 no 2_455
H18B H8 3.1735 no 4_554
H18B H14B 3.4293 no 4_554
H18B H15B 3.4179 no 4_554
H18B H15C 2.8061 no 4_554
H18B H27A 2.9608 no 2_555
H18C C30 3.4967 no 2_455
H18C H4B 2.6459 no 2_455
H18C H15C 3.3332 no 4_554
H18C H29 2.9936 no 2_455
H18C H30B 3.4708 no 2_455
H18C H30C 2.9381 no 2_455
H21 O9 3.1553 no 1_565
H21 H15A 3.1974 no 1_565
H21 H17A 3.3829 no 2_455
H23 C28 3.4155 no 2_565
H23 H13A 3.4974 no 4_564
H23 H14A 2.7268 no 4_564
H23 H17C 3.3548 no 2_455
H23 H27C 3.5647 no 4_564
H23 H28A 3.5153 no 2_565
H23 H28B 3.1518 no 2_565
H23 H28C 3.0339 no 2_565
H26A O9 3.2992 no 1_565
H26A C3 3.1359 no 3_655
H26A C15 3.4252 no 1_565
H26A H3A 2.9998 no 3_655
H26A H3B 2.4447 no 3_655
H26A H13B 3.0082 no 3_655
H26A H15A 2.8005 no 1_565
H26A H31A 2.9599 no 4_565
H26B C6 3.1290 no 3_655
H26B C7 3.0552 no 3_655
H26B C8 3.1995 no 3_655
H26B C9 3.3959 no 3_655
H26B C10 3.4438 no 3_655
H26B C11 3.3515 no 3_655
H26B C13 3.3882 no 3_655
H26B H3A 3.5836 no 3_655
H26B H3B 3.0487 no 3_655
H26B H13B 2.7233 no 3_655
H26B H13C 3.3861 no 3_655
H26C C11 3.5209 no 3_655
H26C C17 3.4611 no 3_655
H26C C31 3.5345 no 4_565
H26C H3A 3.2357 no 3_655
H26C H3B 3.3584 no 3_655
H26C H17C 2.5611 no 3_655
H26C H31A 2.5588 no 4_565
H27A H15B 2.8252 no 3_555
H27A H17A 2.9352 no 2_455
H27A H18B 2.9608 no 2_455
H27B C14 3.5694 no 3_555
H27B H14B 3.0358 no 3_555
H27B H14C 3.2253 no 3_555
H27B H15A 3.0734 no 1_565
H27B H15B 3.5989 no 3_555
H27B H30A 3.3659 no 4_565
H27B H31A 3.3715 no 4_565
H27C C30 3.3011 no 4_565
H27C H15B 2.8121 no 3_555
H27C H23 3.5647 no 4_565
H27C H30A 2.4317 no 4_565
H27C H30B 3.4173 no 4_565
H27C H31A 3.1049 no 4_565
H28A O9 2.7545 no 1_565
H28A C9 3.1925 no 1_565
H28A C10 3.0164 no 1_565
H28A C15 3.5346 no 1_565
H28A C30 3.3846 no 2_465
H28A H10 2.5578 no 1_565
H28A H15A 3.5811 no 1_565
H28A H15B 3.5419 no 1_565
H28A H18A 3.4097 no 1_565
H28A H23 3.5153 no 2_465
H28A H30A 3.3440 no 2_465
H28A H30C 2.5917 no 2_465
H28B C17 3.3753 no 2_455
H28B C23 3.5306 no 2_465
H28B H13A 3.1892 no 4_564
H28B H17A 3.3502 no 2_455
H28B H17B 2.5841 no 2_455
H28B H23 3.1518 no 2_465
H28B H30C 3.4317 no 2_465
H28C C13 3.1807 no 4_564
H28C C23 3.1732 no 2_465
H28C C24 3.4767 no 2_465
H28C C30 3.2222 no 2_465
H28C H10 3.3320 no 1_565
H28C H13A 2.8568 no 4_564
H28C H13C 2.6765 no 4_564
H28C H18A 2.8232 no 1_565
H28C H23 3.0339 no 2_465
H28C H30A 3.4294 no 2_465
H28C H30C 2.3548 no 2_465
H29 Se1 2.9928 no 2_555
H29 H18C 2.9936 no 2_555
H30A C27 3.2901 no 4_564
H30A H14A 3.3733 no 4_564
H30A H15B 3.0432 no 2_555
H30A H27B 3.3659 no 4_564
H30A H27C 2.4317 no 4_564
H30A H28A 3.3440 no 2_565
H30A H28C 3.4294 no 2_565
H30B Se1 3.2195 no 2_555
H30B C6 3.2120 no 2_555
H30B C7 3.0497 no 2_555
H30B C8 3.0138 no 2_555
H30B C9 3.1707 no 2_555
H30B C10 3.3624 no 2_555
H30B C11 3.3715 no 2_555
H30B H8 3.4376 no 2_555
H30B H14C 2.9407 no 2_555
H30B H15B 3.5808 no 2_555
H30B H18C 3.4708 no 2_555
H30B H27C 3.4173 no 4_564
H30C C9 3.1935 no 2_555
H30C C10 3.0249 no 2_555
H30C C11 3.3549 no 2_555
H30C C18 3.4179 no 2_555
H30C C28 2.8938 no 2_565
H30C H10 3.2459 no 2_555
H30C H18A 3.0993 no 2_555
H30C H18C 2.9381 no 2_555
H30C H28A 2.5917 no 2_565
H30C H28B 3.4317 no 2_565
H30C H28C 2.3548 no 2_565
H31A C26 3.1790 no 4_564
H31A H3A 2.9671 no 2_455
H31A H15A 3.0074 no 4_554
H31A H17C 2.7662 no 2_455
H31A H26A 2.9599 no 4_564
H31A H26C 2.5588 no 4_564
H31A H27B 3.3715 no 4_564
H31A H27C 3.1049 no 4_564
H31B H3A 2.9333 no 2_455
H31B H15A 3.4428 no 4_554
H31B H15C 3.4116 no 4_554
H31B H17C 3.3254 no 2_455
H31C Se1 3.2169 no 2_555
H31C C15 3.0682 no 4_554
H31C H14C 3.2108 no 2_555
H31C H15A 2.4257 no 4_554
H31C H15B 3.4139 no 4_554
H31C H15C 2.9524 no 4_554

loop_
_geom_torsion_atom_site_label_1
_geom_torsion_atom_site_label_2
_geom_torsion_atom_site_label_3
_geom_torsion_atom_site_label_4
_geom_torsion
_geom_torsion_publ_flag
C15 O9 C9 C8 18.9(3) no
C15 O9 C9 C10 -161.48(18) no
C28 O22 C22 C21 -22.1(3) no
C28 O22 C22 C23 157.33(19) no
C1 N2 C3 C4 8.1(2) no
C3 N2 C1 Se1 178.24(15) no
C3 N2 C1 N5 -1.9(2) no
C1 N2 C6 C7 -87.0(2) no
C1 N2 C6 C11 95.7(2) no
C6 N2 C1 Se1 0.0(3) no
C6 N2 C1 N5 179.84(16) no
C3 N2 C6 C7 94.9(2) no
C3 N2 C6 C11 -82.5(2) no
C6 N2 C3 C4 -173.53(15) no
C1 N5 C4 C3 10.3(2) no
C4 N5 C1 Se1 174.19(15) no
C4 N5 C1 N2 -5.6(2) no
C1 N5 C19 C20 71.9(2) no
C1 N5 C19 C24 -110.9(2) no
C19 N5 C1 Se1 12.6(3) no
C19 N5 C1 N2 -167.29(17) no
C4 N5 C19 C20 -88.4(2) no
C4 N5 C19 C24 88.8(2) no
C19 N5 C4 C3 173.35(15) no
N2 C3 C4 N5 -10.4(2) no
N2 C6 C7 C8 -177.93(16) no
N2 C6 C7 C12 1.6(3) no
N2 C6 C11 C10 176.18(16) no
N2 C6 C11 C16 -5.2(3) no
C7 C6 C11 C10 -1.1(3) no
C7 C6 C11 C16 177.52(18) no
C11 C6 C7 C8 -0.6(3) no
C11 C6 C7 C12 178.91(18) no
C6 C7 C8 C9 0.9(3) no
C6 C7 C12 C13 -110.5(2) no
C6 C7 C12 C14 125.3(2) no
C8 C7 C12 C13 69.0(3) no
C8 C7 C12 C14 -55.1(3) no
C12 C7 C8 C9 -178.62(19) no
C7 C8 C9 O9 -179.83(19) no
C7 C8 C9 C10 0.6(3) no
O9 C9 C10 C11 177.96(17) no
C8 C9 C10 C11 -2.4(3) no
C9 C10 C11 C6 2.7(3) no
C9 C10 C11 C16 -176.05(18) no
C6 C11 C16 C17 126.0(2) no
C6 C11 C16 C18 -109.3(2) no
C10 C11 C16 C17 -55.4(3) no
C10 C11 C16 C18 69.3(2) no
N5 C19 C20 C21 177.56(16) no
N5 C19 C20 C25 -2.2(3) no
N5 C19 C24 C23 -177.34(15) no
N5 C19 C24 C29 5.4(3) no
C20 C19 C24 C23 -0.2(3) no
C20 C19 C24 C29 -177.45(17) no
C24 C19 C20 C21 0.4(3) no
C24 C19 C20 C25 -179.31(17) no
C19 C20 C21 C22 0.5(3) no
C19 C20 C25 C26 111.1(2) no
C19 C20 C25 C27 -124.5(2) no
C21 C20 C25 C26 -68.7(3) no
C21 C20 C25 C27 55.8(3) no
C25 C20 C21 C22 -179.70(18) no
C20 C21 C22 O22 177.62(19) no
C20 C21 C22 C23 -1.8(3) no
O22 C22 C23 C24 -177.38(18) no
C21 C22 C23 C24 2.1(3) no
C22 C23 C24 C19 -1.1(3) no
C22 C23 C24 C29 176.21(18) no
C19 C24 C29 C30 -151.76(17) no
C19 C24 C29 C31 82.7(2) no
C23 C24 C29 C30 31.1(3) no
C23 C24 C29 C31 -94.5(2) no
